data_7053471
loop_
_publ_author_name
'Rajput, Lalit'
'Biradha, Kumar'

_publ_section_title
;
 Assembling coordination networks of bis-amido pyridines via hydrogen
 bonds: isostructurality and large hydrophobic cavities for guest
 inclusion
;
_journal_issue 11
_journal_name_full 'New Journal of Chemistry'
_journal_page_first 2415
_journal_paper_doi 10.1039/c0nj00070a
_journal_volume 34
_journal_year 2010
_chemical_formula_sum 'C19 H21 Cu N7 O3 S2'
_chemical_formula_weight 523.09
_chemical_name_systematic
;
?
;
_space_group_IT_number 2
_symmetry_cell_setting triclinic
_symmetry_space_group_name_Hall '-P 1'
_symmetry_space_group_name_H-M 'P -1'
_atom_sites_solution_hydrogens geom
_atom_sites_solution_primary direct
_atom_sites_solution_secondary difmap
_audit_creation_method SHELXL-97
_cell_angle_alpha 76.265(2)
_cell_angle_beta 88.597(2)
_cell_angle_gamma 70.435(2)
_cell_formula_units_Z 1
_cell_length_a 7.3067(6)
_cell_length_b 8.9226(8)
_cell_length_c 9.7407(8)
_cell_measurement_reflns_used 2150
_cell_measurement_temperature 293(2)
_cell_measurement_theta_max 26
_cell_measurement_theta_min 2.16
_cell_volume 580.21(9)
_computing_structure_refinement 'SHELXL-97 (Sheldrick, 1997)'
_computing_structure_solution 'SHELXS-97 (Sheldrick, 1990)'
_diffrn_ambient_temperature 293(2)
_diffrn_measured_fraction_theta_full 0.945
_diffrn_measured_fraction_theta_max 0.945
_diffrn_measurement_device_type 'Bruker-APEX-2 CCD area detector'
_diffrn_measurement_method hemisphere
_diffrn_radiation_monochromator graphite
_diffrn_radiation_source 'fine-focus sealed tube'
_diffrn_radiation_type MoK\a
_diffrn_radiation_wavelength 0.71073
_diffrn_reflns_av_R_equivalents 0.0258
_diffrn_reflns_av_sigmaI/netI 0.0250
_diffrn_reflns_limit_h_max 8
_diffrn_reflns_limit_h_min -9
_diffrn_reflns_limit_k_max 11
_diffrn_reflns_limit_k_min -10
_diffrn_reflns_limit_l_max 11
_diffrn_reflns_limit_l_min -11
_diffrn_reflns_number 7039
_diffrn_reflns_theta_full 26.00
_diffrn_reflns_theta_max 26.00
_diffrn_reflns_theta_min 2.16
_exptl_absorpt_coefficient_mu 1.157
_exptl_absorpt_correction_T_max 0.901
_exptl_absorpt_correction_T_min 0.847
_exptl_absorpt_correction_type empirical
_exptl_absorpt_process_details SADABS
_exptl_crystal_colour green
_exptl_crystal_density_diffrn 1.497
_exptl_crystal_density_meas ?
_exptl_crystal_density_method 'not measured'
_exptl_crystal_description plates
_exptl_crystal_F_000 269
_exptl_crystal_size_max 0.16
_exptl_crystal_size_mid 0.12
_exptl_crystal_size_min 0.09
_refine_diff_density_max 0.480
_refine_diff_density_min -0.381
_refine_diff_density_rms 0.082
_refine_ls_extinction_method none
_refine_ls_goodness_of_fit_ref 1.314
_refine_ls_hydrogen_treatment constr
_refine_ls_matrix_type full
_refine_ls_number_parameters 161
_refine_ls_number_reflns 2150
_refine_ls_number_restraints 0
_refine_ls_restrained_S_all 1.314
_refine_ls_R_factor_all 0.0645
_refine_ls_R_factor_gt 0.0633
_refine_ls_shift/su_max 0.011
_refine_ls_shift/su_mean 0.001
_refine_ls_structure_factor_coef Fsqd
_refine_ls_weighting_details 'calc w=1/[\s^2^(Fo^2^)+(0.0377P)^2^+1.7721P] where P=(Fo^2^+2Fc^2^)/3'
_refine_ls_weighting_scheme calc
_refine_ls_wR_factor_gt 0.1642
_refine_ls_wR_factor_ref 0.1647
_reflns_number_gt 2097
_reflns_number_total 2150
_reflns_threshold_expression >2sigma(I)
_cod_data_source_file c0nj00070a.txt
_cod_data_source_block 3
_cod_depositor_comments
;
The following automatic conversions were performed:

'_symmetry_cell_setting' value 'Triclinic' changed to 'triclinic'
according to /home/saulius/struct/CIF-dictionaries/cif_core.dic
dictionary named 'cif_core.dic' version 2.4.2 from 2011-04-26.

Automatic conversion script
Id: cif_fix_values 1891 2012-01-12 08:04:46Z andrius 

The following automatic conversions were performed:

'_exptl_crystal_density_meas' value 'not measured' was changed to '?'
- the value is perceived as not measured.

Automatic conversion script
Id: cif_fix_values 3008 2015-01-20 13:52:24Z robertas 
;
_cod_original_sg_symbol_H-M P-1
_cod_database_code 7053471

loop_
_symmetry_equiv_pos_as_xyz
'x, y, z'
'-x, -y, -z'

loop_
_atom_site_label
_atom_site_type_symbol
_atom_site_fract_x
_atom_site_fract_y
_atom_site_fract_z
_atom_site_U_iso_or_equiv
_atom_site_adp_type
_atom_site_occupancy
_atom_site_symmetry_multiplicity
_atom_site_calc_flag
_atom_site_refinement_flags
Cu1 Cu 1.0000 0.0000 0.0000 0.0387(3) Uani 1 2 d S
S100 S 1.5120(2) -0.3716(3) 0.30776(19) 0.0721(6) Uani 1 1 d .
O21 O 1.1083(8) 0.2831(9) 0.3606(7) 0.107(2) Uani 1 1 d .
O200 O 0.9185(14) -0.2315(12) 0.0278(10) 0.068(2) Uiso 0.50 1 d P
N11 N 0.8387(6) 0.0472(5) 0.1678(4) 0.0410(10) Uani 1 1 d .
N21 N 0.8319(6) 0.2578(6) 0.4513(5) 0.0483(12) Uani 1 1 d .
H21 H 0.7593 0.2743 0.5208 0.058 Uiso 1 1 d R
N100 N 1.2298(8) -0.1195(8) 0.1269(6) 0.0738(19) Uani 1 1 d .
N200 N 1.0000 -0.5000 0.0000 0.095(3) Uani 1 2 d S
C1 C 0.865(4) -0.361(2) 0.020(3) 0.113(8) Uani 0.50 1 d P
C2 C 0.966(4) -0.629(2) -0.028(2) 0.095(6) Uani 0.50 1 d P
C3 C 1.219(4) -0.533(4) 0.039(3) 0.126(8) Uani 0.50 1 d P
C11 C 0.7797(7) 0.1740(7) 0.3617(5) 0.0410(12) Uani 1 1 d .
C12 C 0.8981(7) 0.1167(7) 0.2577(5) 0.0391(11) Uani 1 1 d .
H12 H 1.0207 0.1268 0.2505 0.047 Uiso 1 1 calc R
C13 C 0.6669(8) 0.0260(7) 0.1802(6) 0.0474(13) Uani 1 1 d .
H13 H 0.6283 -0.0245 0.1185 0.057 Uiso 1 1 calc R
C14 C 0.5440(9) 0.0776(9) 0.2831(7) 0.0583(16) Uani 1 1 d .
H14 H 0.4253 0.0602 0.2915 0.070 Uiso 1 1 calc R
C15 C 0.5993(9) 0.1544(9) 0.3720(7) 0.0565(16) Uani 1 1 d .
H15 H 0.5162 0.1934 0.4391 0.068 Uiso 1 1 calc R
C21 C 0.9814(9) 0.3150(9) 0.4415(7) 0.0621(18) Uani 1 1 d .
C22 C 0.9813(10) 0.4255(9) 0.5388(7) 0.0656(19) Uani 1 1 d .
H22A H 0.8563 0.4563 0.5804 0.079 Uiso 1 1 calc R
H22B H 1.0807 0.3659 0.6150 0.079 Uiso 1 1 calc R
C100 C 1.3476(8) -0.2261(8) 0.2014(6) 0.0538(16) Uani 1 1 d .

loop_
_atom_site_aniso_label
_atom_site_aniso_U_11
_atom_site_aniso_U_22
_atom_site_aniso_U_33
_atom_site_aniso_U_23
_atom_site_aniso_U_13
_atom_site_aniso_U_12
Cu1 0.0357(5) 0.0448(5) 0.0391(5) -0.0238(4) -0.0003(3) -0.0087(4)
S100 0.0490(9) 0.0854(14) 0.0574(10) -0.0137(9) -0.0056(7) 0.0067(9)
O21 0.070(3) 0.179(6) 0.144(5) -0.135(5) 0.061(4) -0.073(4)
N11 0.038(2) 0.048(3) 0.039(2) -0.020(2) 0.0042(18) -0.0120(19)
N21 0.040(2) 0.069(3) 0.042(2) -0.034(2) 0.0074(19) -0.013(2)
N100 0.050(3) 0.096(5) 0.043(3) -0.013(3) -0.002(2) 0.014(3)
N200 0.150(11) 0.079(7) 0.063(6) -0.041(5) 0.025(6) -0.033(7)
C1 0.16(2) 0.051(9) 0.128(18) -0.035(11) 0.067(17) -0.027(12)
C2 0.132(17) 0.064(10) 0.087(12) -0.040(9) 0.028(12) -0.019(12)
C3 0.105(17) 0.16(2) 0.120(18) -0.057(17) 0.008(14) -0.046(16)
C11 0.036(3) 0.053(3) 0.035(3) -0.017(2) 0.003(2) -0.011(2)
C12 0.034(2) 0.049(3) 0.038(3) -0.018(2) 0.003(2) -0.014(2)
C13 0.046(3) 0.060(4) 0.048(3) -0.023(3) 0.006(2) -0.026(3)
C14 0.046(3) 0.086(5) 0.059(4) -0.030(3) 0.016(3) -0.036(3)
C15 0.045(3) 0.082(4) 0.053(3) -0.036(3) 0.019(3) -0.025(3)
C21 0.041(3) 0.089(5) 0.072(4) -0.056(4) 0.007(3) -0.018(3)
C22 0.053(3) 0.093(5) 0.070(4) -0.058(4) 0.007(3) -0.024(3)
C100 0.040(3) 0.073(4) 0.037(3) -0.022(3) 0.005(2) 0.001(3)

loop_
_atom_type_symbol
_atom_type_description
_atom_type_scat_dispersion_real
_atom_type_scat_dispersion_imag
_atom_type_scat_source
C C 0.0033 0.0016 'International Tables Vol C Tables 4.2.6.8 and 6.1.1.4'
H H 0.0000 0.0000 'International Tables Vol C Tables 4.2.6.8 and 6.1.1.4'
Cu Cu 0.3201 1.2651 'International Tables Vol C Tables 4.2.6.8 and 6.1.1.4'
N N 0.0061 0.0033 'International Tables Vol C Tables 4.2.6.8 and 6.1.1.4'
O O 0.0106 0.0060 'International Tables Vol C Tables 4.2.6.8 and 6.1.1.4'
S S 0.1246 0.1234 'International Tables Vol C Tables 4.2.6.8 and 6.1.1.4'

loop_
_geom_angle_atom_site_label_1
_geom_angle_atom_site_label_2
_geom_angle_atom_site_label_3
_geom_angle
_geom_angle_site_symmetry_1
_geom_angle_site_symmetry_3
N100 Cu1 N100 180 . 2_755
N100 Cu1 N11 89.9(2) . 2_755
N100 Cu1 N11 90.1(2) 2_755 2_755
N100 Cu1 N11 90.1(2) . .
N100 Cu1 N11 89.9(2) 2_755 .
N11 Cu1 N11 180 2_755 .
N100 Cu1 O200 91.2(3) . .
N100 Cu1 O200 88.8(3) 2_755 .
N11 Cu1 O200 92.4(3) 2_755 .
N11 Cu1 O200 87.6(3) . .
N100 Cu1 O200 88.8(3) . 2_755
N100 Cu1 O200 91.2(3) 2_755 2_755
N11 Cu1 O200 87.6(3) 2_755 2_755
N11 Cu1 O200 92.4(3) . 2_755
O200 Cu1 O200 180 . 2_755
C2 O200 C1 55.3(13) 2_745 .
C2 O200 Cu1 125.5(14) 2_745 .
C1 O200 Cu1 170.1(13) . .
C13 N11 C12 120.0(4) . .
C13 N11 Cu1 120.7(3) . .
C12 N11 Cu1 118.9(3) . .
C21 N21 C11 128.0(5) . .
C100 N100 Cu1 160.6(7) . .
C1 N200 C1 180 2_745 .
C1 N200 C2 53.5(13) 2_745 .
C1 N200 C2 126.5(13) . .
C1 N200 C2 126.5(13) 2_745 2_745
C1 N200 C2 53.5(13) . 2_745
C2 N200 C2 180 . 2_745
C1 N200 C3 118.5(16) 2_745 2_745
C1 N200 C3 61.5(16) . 2_745
C2 N200 C3 66.0(14) . 2_745
C2 N200 C3 114.0(14) 2_745 2_745
C1 N200 C3 61.5(16) 2_745 .
C1 N200 C3 118.5(16) . .
C2 N200 C3 114.0(14) . .
C2 N200 C3 66.0(14) 2_745 .
C3 N200 C3 180 2_745 .
C2 C1 N200 62.7(15) 2_745 .
C2 C1 O200 57.9(16) 2_745 .
N200 C1 O200 120(2) . .
C2 C1 C3 127.7(19) 2_745 2_745
N200 C1 C3 66.2(13) . 2_745
O200 C1 C3 160(2) . 2_745
C1 C2 O200 66.8(16) 2_745 2_745
C1 C2 N200 63.8(15) 2_745 .
O200 C2 N200 130(2) 2_745 .
C1 C2 C3 127(2) 2_745 2_745
O200 C2 C3 166(2) 2_745 2_745
N200 C2 C3 63.9(12) . 2_745
C1 C3 N200 52.3(12) 2_745 .
C1 C3 C2 101.9(18) 2_745 2_745
N200 C3 C2 50.2(12) . 2_745
C15 C11 C12 118.2(5) . .
C15 C11 N21 118.9(5) . .
C12 C11 N21 122.8(5) . .
N11 C12 C11 121.3(5) . .
N11 C13 C14 121.4(5) . .
C15 C14 C13 119.3(5) . .
C14 C15 C11 119.7(5) . .
O21 C21 N21 123.0(5) . .
O21 C21 C22 121.1(6) . .
N21 C21 C22 115.8(5) . .
C22 C22 C21 111.3(7) 2_766 .
N100 C100 S100 178.5(6) . .

loop_
_geom_bond_atom_site_label_1
_geom_bond_atom_site_label_2
_geom_bond_distance
_geom_bond_site_symmetry_2
Cu1 N100 1.940(5) .
Cu1 N100 1.940(5) 2_755
Cu1 N11 2.034(4) 2_755
Cu1 N11 2.034(4) .
Cu1 O200 2.290(10) .
Cu1 O200 2.290(10) 2_755
S100 C100 1.606(6) .
O21 C21 1.207(7) .
O200 C2 1.25(2) 2_745
O200 C1 1.36(3) .
N11 C13 1.329(7) .
N11 C12 1.340(6) .
N21 C21 1.345(8) .
N21 C11 1.408(7) .
N100 C100 1.152(8) .
N200 C1 1.354(19) 2_745
N200 C1 1.354(19) .
N200 C2 1.34(2) .
N200 C2 1.34(2) 2_745
N200 C3 1.57(2) 2_745
N200 C3 1.57(2) .
C1 C2 1.21(3) 2_745
C1 C3 1.51(4) 2_745
C2 C1 1.21(3) 2_745
C2 O200 1.25(2) 2_745
C2 C3 1.60(3) 2_745
C3 C1 1.51(4) 2_745
C3 C2 1.60(3) 2_745
C11 C15 1.384(8) .
C11 C12 1.394(7) .
C13 C14 1.386(8) .
C14 C15 1.367(8) .
C21 C22 1.521(8) .
C22 C22 1.472(15) 2_766
